data_4113903
loop_
_publ_author_name
'Ke Zhang'
'Janardhana Prabhavathy'
'John H. K. Yip'
'Lip Lin Koh'
'Geok Kheng Tan'
'Jagadese J. Vittal'

_publ_section_title
;
 First Examples of AuI-X-AgI Halonium Cations (X = Cl and Br)
;
_journal_name_full 'Journal of the American Chemical Society'
_journal_page_first 8452
_journal_page_last 8453
_journal_paper_doi 10.1021/ja035064z
_journal_volume 125
_journal_year 2003
_chemical_formula_sum 'C42 H38 Au2 Br2 O P2'
_chemical_formula_weight 1174.42
_chemical_name_common 2.Et2O
_chemical_name_systematic
; 
 ? 
;
_space_group_IT_number 14
_symmetry_cell_setting monoclinic
_symmetry_space_group_name_Hall '-P 2yn'
_symmetry_space_group_name_H-M 'P 1 21/n 1'
_atom_sites_solution_hydrogens geom
_atom_sites_solution_primary direct
_atom_sites_solution_secondary difmap
_audit_creation_method SHELXL-97
_cell_angle_alpha 90.00
_cell_angle_beta 104.4680(10)
_cell_angle_gamma 90.00
_cell_formula_units_Z 4
_cell_length_a 13.7116(8)
_cell_length_b 17.2149(10)
_cell_length_c 17.5732(10)
_cell_measurement_reflns_used 5370
_cell_measurement_temperature 223(2)
_cell_measurement_theta_max 30.0
_cell_measurement_theta_min 2.30
_cell_volume 4016.5(4)
_computing_cell_refinement 'Bruker AXS, SAINT'
_computing_data_collection 'Bruker AXS, SMART'
_computing_data_reduction 'Bruker AXS, SAINT'
_computing_molecular_graphics 'Bruker AXS, SHELXTL'
_computing_publication_material 'Bruker AXS, SHELXTL'
_computing_structure_refinement 'SHELXL-97 (Sheldrick, 1997)'
_computing_structure_solution 'SHELXS-97 (Sheldrick, 1990)'
_diffrn_ambient_temperature 223(2)
_diffrn_measured_fraction_theta_full 0.962
_diffrn_measured_fraction_theta_max 0.962
_diffrn_measurement_method '\w scans'
_diffrn_radiation_monochromator graphite
_diffrn_radiation_source 'fine-focus sealed tube'
_diffrn_radiation_type MoK\a
_diffrn_radiation_wavelength 0.71073
_diffrn_reflns_av_R_equivalents 0.0601
_diffrn_reflns_av_sigmaI/netI 0.0577
_diffrn_reflns_limit_h_max 16
_diffrn_reflns_limit_h_min -19
_diffrn_reflns_limit_k_max 18
_diffrn_reflns_limit_k_min -24
_diffrn_reflns_limit_l_max 24
_diffrn_reflns_limit_l_min -19
_diffrn_reflns_number 32246
_diffrn_reflns_theta_full 30.08
_diffrn_reflns_theta_max 30.08
_diffrn_reflns_theta_min 1.68
_exptl_absorpt_coefficient_mu 9.397
_exptl_absorpt_correction_T_max 0.1967
_exptl_absorpt_correction_T_min 0.0877
_exptl_absorpt_correction_type 'sadabs (Sheldrick, 1996)'
_exptl_crystal_colour yellow
_exptl_crystal_density_diffrn 1.942
_exptl_crystal_description 'triclicy blocks'
_exptl_crystal_F_000 2224
_exptl_crystal_size_max 0.46
_exptl_crystal_size_mid 0.40
_exptl_crystal_size_min 0.14
_refine_diff_density_max 2.743
_refine_diff_density_min -1.524
_refine_diff_density_rms 0.204
_refine_ls_extinction_method none
_refine_ls_goodness_of_fit_ref 1.004
_refine_ls_hydrogen_treatment mixed
_refine_ls_matrix_type full
_refine_ls_number_parameters 417
_refine_ls_number_reflns 11353
_refine_ls_number_restraints 7
_refine_ls_restrained_S_all 1.010
_refine_ls_R_factor_all 0.0625
_refine_ls_R_factor_gt 0.0444
_refine_ls_shift/su_max 0.001
_refine_ls_shift/su_mean 0.000
_refine_ls_structure_factor_coef Fsqd
_refine_ls_weighting_details 'calc w=1/[\s^2^(Fo^2^)+(0.0550P)^2^+0.0000P] where P=(Fo^2^+2Fc^2^)/3'
_refine_ls_weighting_scheme calc
_refine_ls_wR_factor_gt 0.1043
_refine_ls_wR_factor_ref 0.1094
_reflns_number_gt 8117
_reflns_number_total 11353
_reflns_threshold_expression >2sigma(I)
_cod_data_source_file ja035064zsi20030309_013222.cif
_cod_data_source_block 1055
_cod_database_code 4113903

loop_
_symmetry_equiv_pos_as_xyz
'x, y, z'
'-x+1/2, y+1/2, -z+1/2'
'-x, -y, -z'
'x-1/2, -y-1/2, z-1/2'

loop_
_atom_site_label
_atom_site_type_symbol
_atom_site_fract_x
_atom_site_fract_y
_atom_site_fract_z
_atom_site_U_iso_or_equiv
_atom_site_adp_type
_atom_site_occupancy
_atom_site_symmetry_multiplicity
_atom_site_calc_flag
_atom_site_refinement_flags
Au1 Au 0.540905(18) 0.598666(13) 0.804567(12) 0.03969(7) Uani 1 1 d .
Au2 Au 0.322850(17) 0.288613(12) 0.377047(12) 0.03617(7) Uani 1 1 d .
Br1 Br 0.49715(6) 0.73153(4) 0.81839(4) 0.05409(17) Uani 1 1 d .
Br2 Br 0.20191(5) 0.32363(4) 0.25874(4) 0.05461(18) Uani 1 1 d .
P1 P 0.58322(11) 0.47553(8) 0.78840(8) 0.0351(3) Uani 1 1 d .
P2 P 0.43490(11) 0.26328(8) 0.48967(8) 0.0326(3) Uani 1 1 d .
C1 C 0.5225(4) 0.4390(3) 0.6904(3) 0.0329(11) Uani 1 1 d .
C2 C 0.4279(5) 0.4045(3) 0.6768(3) 0.0364(12) Uani 1 1 d .
C3 C 0.3608(5) 0.4153(4) 0.7256(4) 0.0466(15) Uani 1 1 d .
H3 H 0.3818 0.4453 0.7715 0.056 Uiso 1 1 calc R
C4 C 0.2669(6) 0.3835(5) 0.7080(5) 0.0620(19) Uani 1 1 d .
H4 H 0.2235 0.3937 0.7407 0.074 Uiso 1 1 calc R
C5 C 0.2348(5) 0.3368(4) 0.6431(4) 0.0563(18) Uani 1 1 d .
H5 H 0.1706 0.3139 0.6327 0.068 Uiso 1 1 calc R
C6 C 0.2947(5) 0.3235(4) 0.5941(4) 0.0443(14) Uani 1 1 d .
H6 H 0.2713 0.2916 0.5499 0.053 Uiso 1 1 calc R
C7 C 0.3931(4) 0.3571(3) 0.6079(3) 0.0348(12) Uani 1 1 d .
C8 C 0.4559(4) 0.3461(3) 0.5574(3) 0.0338(12) Uani 1 1 d .
C9 C 0.5351(4) 0.3985(3) 0.5595(3) 0.0312(11) Uani 1 1 d .
C10 C 0.5796(5) 0.4106(3) 0.4962(3) 0.0370(12) Uani 1 1 d .
H10 H 0.5583 0.3798 0.4509 0.044 Uiso 1 1 calc R
C11 C 0.6514(5) 0.4645(3) 0.4984(3) 0.0395(13) Uani 1 1 d .
H11 H 0.6784 0.4717 0.4547 0.047 Uiso 1 1 calc R
C12 C 0.6859(5) 0.5102(3) 0.5665(3) 0.0421(14) Uani 1 1 d .
H12 H 0.7362 0.5477 0.5679 0.051 Uiso 1 1 calc R
C13 C 0.6485(4) 0.5011(3) 0.6285(3) 0.0347(12) Uani 1 1 d .
H13 H 0.6748 0.5312 0.6737 0.042 Uiso 1 1 calc R
C14 C 0.5692(4) 0.4469(3) 0.6291(3) 0.0307(11) Uani 1 1 d .
C1A C 0.5555(5) 0.4046(3) 0.8571(3) 0.0398(13) Uani 1 1 d .
C2A C 0.5385(6) 0.4296(4) 0.9267(4) 0.0571(18) Uani 1 1 d .
H2A H 0.5346 0.4828 0.9372 0.069 Uiso 1 1 calc R
C3A C 0.5270(7) 0.3736(6) 0.9817(4) 0.073(2) Uani 1 1 d .
H3A H 0.5132 0.3902 1.0289 0.088 Uiso 1 1 calc R
C4A C 0.5350(7) 0.2979(5) 0.9697(5) 0.069(2) Uani 1 1 d .
H4A H 0.5296 0.2618 1.0085 0.082 Uiso 1 1 calc R
C5A C 0.5516(6) 0.2730(4) 0.8980(5) 0.0607(19) Uani 1 1 d .
H5A H 0.5545 0.2197 0.8872 0.073 Uiso 1 1 calc R
C6A C 0.5634(5) 0.3264(4) 0.8443(4) 0.0481(15) Uani 1 1 d .
H6A H 0.5772 0.3096 0.7973 0.058 Uiso 1 1 calc R
C1B C 0.7170(4) 0.4619(3) 0.8048(3) 0.0352(12) Uani 1 1 d .
C2B C 0.7815(5) 0.5138(3) 0.8541(3) 0.0424(14) Uani 1 1 d .
H2B H 0.7550 0.5568 0.8751 0.051 Uiso 1 1 calc R
C3B C 0.8841(5) 0.5020(4) 0.8720(4) 0.061(2) Uani 1 1 d .
H3B H 0.9273 0.5365 0.9059 0.073 Uiso 1 1 calc R
C4B C 0.9233(5) 0.4404(4) 0.8408(4) 0.0582(18) Uani 1 1 d .
H4B H 0.9934 0.4329 0.8533 0.070 Uiso 1 1 calc R
C5B C 0.8618(5) 0.3895(4) 0.7917(4) 0.0531(17) Uani 1 1 d .
H5B H 0.8895 0.3477 0.7698 0.064 Uiso 1 1 calc R
C6B C 0.7594(5) 0.3994(3) 0.7742(3) 0.0424(14) Uani 1 1 d .
H6B H 0.7172 0.3636 0.7411 0.051 Uiso 1 1 calc R
C1C C 0.5571(4) 0.2351(3) 0.4776(3) 0.0362(12) Uani 1 1 d .
C2C C 0.6378(5) 0.2232(4) 0.5424(4) 0.0543(17) Uani 1 1 d .
H2C H 0.6292 0.2302 0.5934 0.065 Uiso 1 1 calc R
C3C C 0.7316(6) 0.2010(5) 0.5322(6) 0.074(3) Uani 1 1 d .
H3C H 0.7869 0.1932 0.5755 0.089 Uiso 1 1 calc R
C4C C 0.7405(7) 0.1907(5) 0.4541(7) 0.081(3) Uani 1 1 d .
H4C H 0.8028 0.1754 0.4457 0.097 Uiso 1 1 calc R
C5C C 0.6619(7) 0.2023(5) 0.3919(6) 0.074(2) Uani 1 1 d .
H5C H 0.6697 0.1952 0.3407 0.088 Uiso 1 1 calc R
C6C C 0.5697(5) 0.2248(4) 0.4030(4) 0.0501(16) Uani 1 1 d .
H6C H 0.5151 0.2331 0.3593 0.060 Uiso 1 1 calc R
C1D C 0.3994(4) 0.1840(3) 0.5450(3) 0.0363(12) Uani 1 1 d .
C2D C 0.4441(5) 0.1748(4) 0.6247(3) 0.0447(14) Uani 1 1 d .
H2D H 0.4937 0.2100 0.6509 0.054 Uiso 1 1 calc R
C3D C 0.4150(6) 0.1137(4) 0.6649(4) 0.0574(18) Uani 1 1 d .
H3D H 0.4439 0.1083 0.7191 0.069 Uiso 1 1 calc R
C4D C 0.3457(6) 0.0614(4) 0.6277(5) 0.0618(19) Uani 1 1 d .
H4D H 0.3267 0.0204 0.6562 0.074 Uiso 1 1 calc R
C5D C 0.3021(6) 0.0680(4) 0.5471(4) 0.063(2) Uani 1 1 d .
H5D H 0.2557 0.0307 0.5209 0.076 Uiso 1 1 calc R
C6D C 0.3284(5) 0.1311(4) 0.5060(4) 0.0469(15) Uani 1 1 d .
H6D H 0.2980 0.1374 0.4522 0.056 Uiso 1 1 calc R
O1S O 0.9140(7) 0.4417(6) 0.3414(5) 0.154(3) Uiso 1 1 d D
C1S C 1.0457(11) 0.5458(8) 0.3719(9) 0.161(6) Uiso 1 1 d D
H1SA H 1.1024 0.5601 0.4149 0.241 Uiso 1 1 calc R
H1SB H 1.0014 0.5902 0.3573 0.241 Uiso 1 1 calc R
H1SC H 1.0701 0.5295 0.3271 0.241 Uiso 1 1 calc R
C2S C 0.9884(12) 0.4797(10) 0.3975(8) 0.219(9) Uiso 1 1 d D
H2SA H 1.0377 0.4407 0.4230 0.263 Uiso 1 1 calc R
H2SB H 0.9569 0.5000 0.4377 0.263 Uiso 1 1 calc R
C3S C 0.8405(11) 0.4070(10) 0.3739(8) 0.189(8) Uiso 1 1 d D
H3SA H 0.8159 0.4463 0.4049 0.227 Uiso 1 1 calc R
H3SB H 0.8732 0.3661 0.4102 0.227 Uiso 1 1 calc R
C4S C 0.7496(10) 0.3714(11) 0.3155(9) 0.188(7) Uiso 1 1 d D
H4SA H 0.7040 0.3492 0.3439 0.283 Uiso 1 1 calc R
H4SB H 0.7723 0.3310 0.2854 0.283 Uiso 1 1 calc R
H4SC H 0.7148 0.4114 0.2801 0.283 Uiso 1 1 calc R

loop_
_atom_site_aniso_label
_atom_site_aniso_U_11
_atom_site_aniso_U_22
_atom_site_aniso_U_33
_atom_site_aniso_U_23
_atom_site_aniso_U_13
_atom_site_aniso_U_12
Au1 0.04775(15) 0.03243(12) 0.03713(12) -0.00415(8) 0.00727(10) 0.00567(9)
Au2 0.04047(14) 0.02962(11) 0.03213(11) 0.00045(8) -0.00275(8) -0.00199(8)
Br1 0.0711(5) 0.0367(3) 0.0588(4) -0.0001(3) 0.0244(3) 0.0141(3)
Br2 0.0625(4) 0.0421(3) 0.0434(3) 0.0114(3) -0.0165(3) -0.0096(3)
P1 0.0422(8) 0.0300(7) 0.0316(7) -0.0054(5) 0.0061(6) 0.0016(6)
P2 0.0354(8) 0.0282(6) 0.0300(6) -0.0016(5) 0.0001(5) -0.0004(5)
C1 0.038(3) 0.026(2) 0.032(3) -0.002(2) 0.002(2) 0.003(2)
C2 0.042(3) 0.029(3) 0.037(3) 0.001(2) 0.008(2) 0.004(2)
C3 0.047(4) 0.051(4) 0.044(3) -0.008(3) 0.016(3) 0.000(3)
C4 0.058(5) 0.072(5) 0.067(5) -0.008(4) 0.037(4) -0.009(4)
C5 0.034(4) 0.061(5) 0.075(5) -0.008(4) 0.016(3) -0.009(3)
C6 0.036(3) 0.041(3) 0.053(4) -0.007(3) 0.006(3) -0.002(3)
C7 0.035(3) 0.028(3) 0.039(3) -0.004(2) 0.005(2) 0.000(2)
C8 0.037(3) 0.030(3) 0.029(2) 0.000(2) -0.003(2) 0.002(2)
C9 0.036(3) 0.023(2) 0.031(2) 0.0040(19) 0.003(2) 0.005(2)
C10 0.047(3) 0.032(3) 0.031(3) 0.000(2) 0.008(2) 0.003(2)
C11 0.047(4) 0.034(3) 0.039(3) 0.007(2) 0.013(3) 0.001(2)
C12 0.044(3) 0.027(3) 0.054(3) 0.008(2) 0.008(3) -0.003(2)
C13 0.040(3) 0.031(3) 0.029(2) 0.004(2) 0.000(2) -0.005(2)
C14 0.032(3) 0.025(2) 0.032(2) 0.000(2) 0.001(2) 0.003(2)
C1A 0.040(3) 0.044(3) 0.038(3) 0.003(2) 0.013(2) 0.002(2)
C2A 0.079(5) 0.056(4) 0.043(3) -0.003(3) 0.029(3) -0.003(4)
C3A 0.100(7) 0.085(6) 0.043(4) -0.001(4) 0.036(4) 0.005(5)
C4A 0.077(6) 0.073(6) 0.066(5) 0.018(4) 0.036(4) 0.003(4)
C5A 0.064(5) 0.051(4) 0.074(5) 0.014(4) 0.030(4) 0.005(3)
C6A 0.059(4) 0.041(3) 0.050(3) 0.010(3) 0.023(3) 0.006(3)
C1B 0.043(3) 0.030(3) 0.031(3) 0.005(2) 0.006(2) 0.002(2)
C2B 0.049(4) 0.032(3) 0.040(3) 0.007(2) 0.000(3) -0.004(3)
C3B 0.049(4) 0.046(4) 0.076(5) 0.013(3) -0.005(3) -0.015(3)
C4B 0.044(4) 0.049(4) 0.078(5) 0.015(4) 0.007(3) 0.005(3)
C5B 0.057(4) 0.040(3) 0.065(4) 0.014(3) 0.020(3) 0.015(3)
C6B 0.048(4) 0.033(3) 0.044(3) 0.002(2) 0.008(3) 0.000(2)
C1C 0.033(3) 0.027(3) 0.047(3) -0.001(2) 0.006(2) 0.000(2)
C2C 0.048(4) 0.050(4) 0.061(4) 0.019(3) 0.006(3) 0.004(3)
C3C 0.044(5) 0.062(5) 0.111(7) 0.034(5) 0.008(4) 0.009(3)
C4C 0.057(6) 0.065(5) 0.134(9) 0.007(5) 0.047(6) 0.011(4)
C5C 0.064(6) 0.075(6) 0.091(6) -0.026(5) 0.035(5) -0.005(4)
C6C 0.048(4) 0.048(4) 0.054(4) -0.015(3) 0.015(3) -0.007(3)
C1D 0.038(3) 0.031(3) 0.039(3) -0.002(2) 0.008(2) 0.000(2)
C2D 0.049(4) 0.039(3) 0.043(3) 0.005(3) 0.004(3) 0.008(3)
C3D 0.066(5) 0.059(4) 0.046(4) 0.015(3) 0.011(3) 0.013(4)
C4D 0.062(5) 0.055(4) 0.073(5) 0.019(4) 0.027(4) -0.003(4)
C5D 0.072(5) 0.050(4) 0.066(4) 0.002(3) 0.013(4) -0.028(4)
C6D 0.047(4) 0.043(3) 0.049(3) -0.002(3) 0.009(3) -0.007(3)

loop_
_atom_type_symbol
_atom_type_description
_atom_type_scat_dispersion_real
_atom_type_scat_dispersion_imag
_atom_type_scat_source
C C 0.0033 0.0016 'International Tables Vol C Tables 4.2.6.8 and 6.1.1.4'
H H 0.0000 0.0000 'International Tables Vol C Tables 4.2.6.8 and 6.1.1.4'
P P 0.1023 0.0942 'International Tables Vol C Tables 4.2.6.8 and 6.1.1.4'
Br Br -0.2901 2.4595 'International Tables Vol C Tables 4.2.6.8 and 6.1.1.4'
Au Au -2.0133 8.8022 'International Tables Vol C Tables 4.2.6.8 and 6.1.1.4'
O O 0.0106 0.0060 'International Tables Vol C Tables 4.2.6.8 and 6.1.1.4'

loop_
_geom_angle_atom_site_label_1
_geom_angle_atom_site_label_2
_geom_angle_atom_site_label_3
_geom_angle
P1 Au1 Br1 178.28(4)
P2 Au2 Br2 176.57(4)
C1B P1 C1A 100.3(3)
C1B P1 C1 108.2(2)
C1A P1 C1 105.8(3)
C1B P1 Au1 112.98(19)
C1A P1 Au1 116.6(2)
C1 P1 Au1 112.03(17)
C1C P2 C1D 104.0(3)
C1C P2 C8 106.5(3)
C1D P2 C8 104.9(3)
C1C P2 Au2 113.77(19)
C1D P2 Au2 113.99(19)
C8 P2 Au2 112.75(17)
C14 C1 C2 119.9(5)
C14 C1 P1 120.5(4)
C2 C1 P1 119.6(4)
C1 C2 C3 123.9(5)
C1 C2 C7 119.0(5)
C3 C2 C7 117.1(5)
C4 C3 C2 122.0(6)
C3 C4 C5 120.8(7)
C6 C5 C4 120.6(6)
C5 C6 C7 121.4(6)
C8 C7 C6 122.9(5)
C8 C7 C2 118.9(5)
C6 C7 C2 118.2(5)
C7 C8 C9 119.5(5)
C7 C8 P2 119.7(4)
C9 C8 P2 120.8(4)
C8 C9 C10 123.9(5)
C8 C9 C14 118.2(5)
C10 C9 C14 117.8(5)
C11 C10 C9 122.4(5)
C10 C11 C12 119.7(5)
C13 C12 C11 121.0(5)
C12 C13 C14 122.2(5)
C1 C14 C13 124.4(5)
C1 C14 C9 118.8(5)
C13 C14 C9 116.8(5)
C2A C1A C6A 119.4(6)
C2A C1A P1 119.5(5)
C6A C1A P1 120.7(5)
C1A C2A C3A 118.3(7)
C4A C3A C2A 122.4(7)
C3A C4A C5A 118.7(7)
C6A C5A C4A 119.5(7)
C5A C6A C1A 121.6(7)
C6B C1B C2B 118.2(6)
C6B C1B P1 123.1(4)
C2B C1B P1 118.6(4)
C3B C2B C1B 120.0(6)
C4B C3B C2B 120.3(7)
C5B C4B C3B 120.7(7)
C4B C5B C6B 120.0(6)
C5B C6B C1B 120.8(6)
C6C C1C C2C 119.8(6)
C6C C1C P2 119.1(5)
C2C C1C P2 121.1(5)
C1C C2C C3C 120.4(7)
C2C C3C C4C 117.7(8)
C5C C4C C3C 121.5(8)
C4C C5C C6C 120.1(8)
C1C C6C C5C 120.5(7)
C6D C1D C2D 120.2(6)
C6D C1D P2 118.7(4)
C2D C1D P2 121.0(5)
C3D C2D C1D 119.4(6)
C4D C3D C2D 121.2(6)
C3D C4D C5D 120.5(6)
C4D C5D C6D 119.1(6)
C1D C6D C5D 119.7(6)
C2S O1S C3S 112.6(8)
O1S C2S C1S 119.1(10)
O1S C3S C4S 116.3(9)

loop_
_geom_bond_atom_site_label_1
_geom_bond_atom_site_label_2
_geom_bond_distance
Au1 P1 2.2345(14)
Au1 Br1 2.3924(7)
Au2 P2 2.2245(13)
Au2 Br2 2.3902(6)
P1 C1B 1.800(6)
P1 C1A 1.822(6)
P1 C1 1.828(5)
P2 C1C 1.806(6)
P2 C1D 1.811(6)
P2 C8 1.834(5)
C1 C14 1.389(8)
C1 C2 1.393(8)
C2 C3 1.418(8)
C2 C7 1.439(7)
C3 C4 1.362(10)
C4 C5 1.376(10)
C5 C6 1.350(9)
C6 C7 1.431(8)
C7 C8 1.395(8)
C8 C9 1.404(8)
C9 C10 1.411(8)
C9 C14 1.457(7)
C10 C11 1.348(8)
C11 C12 1.411(8)
C12 C13 1.324(8)
C13 C14 1.436(8)
C1A C2A 1.370(8)
C1A C6A 1.373(8)
C2A C3A 1.402(10)
C3A C4A 1.328(12)
C4A C5A 1.402(11)
C5A C6A 1.355(9)
C1B C6B 1.393(8)
C1B C2B 1.396(8)
C2B C3B 1.377(10)
C3B C4B 1.365(11)
C4B C5B 1.364(10)
C5B C6B 1.371(9)
C1C C6C 1.377(8)
C1C C2C 1.391(8)
C2C C3C 1.395(11)
C3C C4C 1.418(13)
C4C C5C 1.346(13)
C5C C6C 1.382(10)
C1D C6D 1.383(8)
C1D C2D 1.391(8)
C2D C3D 1.381(9)
C3D C4D 1.353(11)
C4D C5D 1.397(10)
C5D C6D 1.401(9)
O1S C2S 1.392(9)
O1S C3S 1.409(9)
C1S C2S 1.514(9)
C3S C4S 1.532(9)
